data_7207065
loop_
_publ_author_name
'Wang, Kai-Yao'
'Feng, Mei-Ling'
'Kong, De-Nian'
'Liang, Shi-Jing'
'Wu, Ling'
'Huang, Xiao-Ying'

_publ_section_title
;
 Layered indium chalcogenidoantimonates [Me2NH2]2In2Sb2S7-xSex (x = 0,
 2.20, 4.20, 7) with tunable band gaps and photocatalytic properties
;
_journal_issue 1
_journal_name_full CrystEngComm
_journal_page_first 90
_journal_paper_doi 10.1039/c1ce05879g
_journal_volume 14
_journal_year 2012
_chemical_formula_moiety 'In2 Sb2 S2.8 Se4.2, 2(C2 H8 N)'
_chemical_formula_sum 'C4 H16 In2 N2 S2.8 Sb2 Se4.2'
_chemical_formula_weight 986.73
_chemical_name_systematic
;
?
;
_space_group_IT_number 15
_symmetry_cell_setting monoclinic
_symmetry_space_group_name_Hall '-C 2yc'
_symmetry_space_group_name_H-M 'C 1 2/c 1'
_atom_sites_solution_hydrogens geom
_atom_sites_solution_primary direct
_atom_sites_solution_secondary difmap
_audit_creation_method SHELXL-97
_cell_angle_alpha 90.00
_cell_angle_beta 123.619(14)
_cell_angle_gamma 90.00
_cell_formula_units_Z 4
_cell_length_a 20.2182(19)
_cell_length_b 7.1175(3)
_cell_length_c 16.974(3)
_cell_measurement_reflns_used 1231
_cell_measurement_temperature 296(2)
_cell_measurement_theta_max 29.1225
_cell_measurement_theta_min 2.4145
_cell_volume 2034.1(5)
_computing_cell_refinement 'CrysAlis CCD (Oxford Diffraction, 2006)'
_computing_data_collection 'CrysAlis CCD (Oxford Diffraction, 2006)'
_computing_data_reduction 'CrysAlis RED (Oxford Diffraction, 2006)'
_computing_molecular_graphics 'DIAMOND. Version 3.0. Crystal Impact'
_computing_publication_material 'Windows Word 2003'
_computing_structure_refinement 'SHELXL-97 (Sheldrick, 1997)'
_computing_structure_solution 'SHELXS-97 (Sheldrick, 1990)'
_diffrn_ambient_temperature 296(2)
_diffrn_detector_area_resol_mean 16.2083
_diffrn_measured_fraction_theta_full 0.993
_diffrn_measured_fraction_theta_max 0.993
_diffrn_measurement_device_type 'Xcalibur, Eos'
_diffrn_measurement_method '\w scans'
_diffrn_radiation_monochromator graphite
_diffrn_radiation_source 'fine-focus sealed tube'
_diffrn_radiation_type MoK\a
_diffrn_radiation_wavelength 0.71073
_diffrn_reflns_av_R_equivalents 0.0371
_diffrn_reflns_av_sigmaI/netI 0.0608
_diffrn_reflns_limit_h_max 23
_diffrn_reflns_limit_h_min -25
_diffrn_reflns_limit_k_max 8
_diffrn_reflns_limit_k_min -9
_diffrn_reflns_limit_l_max 21
_diffrn_reflns_limit_l_min -21
_diffrn_reflns_number 4660
_diffrn_reflns_theta_full 26.74
_diffrn_reflns_theta_max 26.74
_diffrn_reflns_theta_min 2.88
_exptl_absorpt_coefficient_mu 12.654
_exptl_absorpt_correction_T_max 1.00000
_exptl_absorpt_correction_T_min 0.35505
_exptl_absorpt_correction_type multi-scan
_exptl_absorpt_process_details 'CrysAlis CCD; Oxford, 2006'
_exptl_crystal_colour brown
_exptl_crystal_density_diffrn 3.222
_exptl_crystal_density_method 'not measured'
_exptl_crystal_description sheet
_exptl_crystal_F_000 1766
_exptl_crystal_size_max 0.18
_exptl_crystal_size_mid 0.13
_exptl_crystal_size_min 0.04
_refine_diff_density_max 0.850
_refine_diff_density_min -0.954
_refine_diff_density_rms 0.203
_refine_ls_extinction_method none
_refine_ls_goodness_of_fit_ref 1.052
_refine_ls_hydrogen_treatment constr
_refine_ls_matrix_type full
_refine_ls_number_parameters 84
_refine_ls_number_reflns 2146
_refine_ls_number_restraints 1
_refine_ls_restrained_S_all 1.052
_refine_ls_R_factor_all 0.0611
_refine_ls_R_factor_gt 0.0390
_refine_ls_shift/su_max 0.000
_refine_ls_shift/su_mean 0.000
_refine_ls_structure_factor_coef Fsqd
_refine_ls_weighting_details 'calc w=1/[\s^2^(Fo^2^)+(0.0143P)^2^+0.0000P] where P=(Fo^2^+2Fc^2^)/3'
_refine_ls_weighting_scheme calc
_refine_ls_wR_factor_gt 0.0596
_refine_ls_wR_factor_ref 0.0659
_reflns_number_gt 1636
_reflns_number_total 2146
_reflns_threshold_expression >2sigma(I)
_cod_data_source_file c1ce05879g.txt
_cod_data_source_block compound-3-KW3-10D
_cod_depositor_comments
;
The following automatic conversions were performed:
'_atom_site_symetry_multiplicity' tag replaced with
'_atom_site_symmetry_multiplicity'.

Automatic conversion script
Id: cif_correct_tags 1440 2010-10-19 06:21:57Z saulius 
;
_cod_original_sg_symbol_H-M 'C 2/c'
_cod_original_formula_sum 'C4 H16 In2 N2 S2.80 Sb2 Se4.20'
_cod_database_code 7207065

loop_
_symmetry_equiv_pos_as_xyz
'x, y, z'
'-x, y, -z+1/2'
'x+1/2, y+1/2, z'
'-x+1/2, y+1/2, -z+1/2'
'-x, -y, -z'
'x, -y, z-1/2'
'-x+1/2, -y+1/2, -z'
'x+1/2, -y+1/2, z-1/2'

loop_
_atom_site_label
_atom_site_type_symbol
_atom_site_fract_x
_atom_site_fract_y
_atom_site_fract_z
_atom_site_U_iso_or_equiv
_atom_site_adp_type
_atom_site_occupancy
_atom_site_symmetry_multiplicity
_atom_site_calc_flag
_atom_site_refinement_flags
Sb1 Sb 0.03443(3) 0.26943(6) 0.45212(4) 0.02554(14) Uani 1 1 d .
In1 In -0.04166(4) 0.22741(7) 0.60915(4) 0.02677(15) Uani 1 1 d .
Se1 Se 0.0000 0.4323(2) 0.7500 0.0305(6) Uani 0.396(5) 2 d SP
Se2 Se 0.08154(7) 0.13110(14) 0.61271(8) 0.0295(4) Uani 0.592(4) 1 d P
Se3 Se 0.12073(7) 0.07162(12) 0.41746(8) 0.0320(4) Uani 0.627(4) 1 d P
Se4 Se 0.13257(7) 0.54249(12) 0.52364(7) 0.0338(4) Uani 0.683(4) 1 d P
S1 S 0.0000 0.4323(2) 0.7500 0.0305(6) Uani 0.604(5) 2 d SP
S2 S 0.08154(7) 0.13110(14) 0.61271(8) 0.0295(4) Uani 0.408(4) 1 d P
S3 S 0.12073(7) 0.07162(12) 0.41746(8) 0.0320(4) Uani 0.373(4) 1 d P
S4 S 0.13257(7) 0.54249(12) 0.52364(7) 0.0338(4) Uani 0.317(4) 1 d P
N1 N 0.1908(6) 0.4320(11) 0.3486(7) 0.076(3) Uani 1 1 d .
H1A H 0.1406 0.4393 0.3335 0.092 Uiso 1 1 calc R
H1B H 0.2207 0.3847 0.4075 0.092 Uiso 1 1 calc R
C1 C 0.1919(6) 0.2974(15) 0.2840(7) 0.076(4) Uani 1 1 d .
H1E H 0.1744 0.1768 0.2908 0.114 Uiso 1 1 calc R
H1C H 0.2450 0.2870 0.2988 0.114 Uiso 1 1 calc R
H1D H 0.1572 0.3403 0.2200 0.114 Uiso 1 1 calc R
C2 C 0.2181(6) 0.6217(12) 0.3507(8) 0.068(3) Uani 1 1 d .
H2A H 0.2082 0.6997 0.3892 0.102 Uiso 1 1 calc R
H2B H 0.1902 0.6712 0.2875 0.102 Uiso 1 1 calc R
H2C H 0.2741 0.6197 0.3766 0.102 Uiso 1 1 calc R

loop_
_atom_site_aniso_label
_atom_site_aniso_U_11
_atom_site_aniso_U_22
_atom_site_aniso_U_33
_atom_site_aniso_U_23
_atom_site_aniso_U_13
_atom_site_aniso_U_12
Sb1 0.0274(3) 0.0224(2) 0.0265(3) 0.0018(2) 0.0147(3) 0.0012(2)
In1 0.0351(4) 0.0201(3) 0.0283(3) -0.0004(2) 0.0196(3) -0.0021(3)
Se1 0.0437(14) 0.0267(9) 0.0218(10) 0.000 0.0185(10) 0.000
Se2 0.0263(7) 0.0340(6) 0.0281(6) 0.0066(5) 0.0151(6) 0.0004(5)
Se3 0.0389(8) 0.0207(5) 0.0487(8) -0.0019(5) 0.0320(7) -0.0033(5)
Se4 0.0392(8) 0.0207(5) 0.0303(6) 0.0007(4) 0.0123(6) -0.0052(5)
S1 0.0437(14) 0.0267(9) 0.0218(10) 0.000 0.0185(10) 0.000
S2 0.0263(7) 0.0340(6) 0.0281(6) 0.0066(5) 0.0151(6) 0.0004(5)
S3 0.0389(8) 0.0207(5) 0.0487(8) -0.0019(5) 0.0320(7) -0.0033(5)
S4 0.0392(8) 0.0207(5) 0.0303(6) 0.0007(4) 0.0123(6) -0.0052(5)
N1 0.089(9) 0.077(6) 0.088(7) -0.001(6) 0.065(7) -0.010(6)
C1 0.064(9) 0.113(9) 0.069(8) -0.029(7) 0.048(8) -0.019(7)
C2 0.054(8) 0.051(6) 0.088(9) 0.014(6) 0.033(8) -0.005(6)

loop_
_atom_type_symbol
_atom_type_description
_atom_type_scat_dispersion_real
_atom_type_scat_dispersion_imag
_atom_type_scat_source
C C 0.0033 0.0016 'International Tables Vol C Tables 4.2.6.8 and 6.1.1.4'
H H 0.0000 0.0000 'International Tables Vol C Tables 4.2.6.8 and 6.1.1.4'
N N 0.0061 0.0033 'International Tables Vol C Tables 4.2.6.8 and 6.1.1.4'
S S 0.1246 0.1234 'International Tables Vol C Tables 4.2.6.8 and 6.1.1.4'
Se Se -0.0929 2.2259 'International Tables Vol C Tables 4.2.6.8 and 6.1.1.4'
In In -0.7276 1.3100 'International Tables Vol C Tables 4.2.6.8 and 6.1.1.4'
Sb Sb -0.5866 1.5461 'International Tables Vol C Tables 4.2.6.8 and 6.1.1.4'

loop_
_geom_angle_atom_site_label_1
_geom_angle_atom_site_label_2
_geom_angle_atom_site_label_3
_geom_angle
_geom_angle_site_symmetry_1
_geom_angle_site_symmetry_3
Se2 Sb1 Se3 97.81(4) . .
Se2 Sb1 Se4 93.09(4) . .
Se3 Sb1 Se4 94.53(4) . .
Se1 In1 S3 120.01(4) . 5_556
Se1 In1 Se3 120.01(4) . 5_556
S3 In1 Se3 0.00(5) 5_556 5_556
Se1 In1 Se2 108.94(4) . .
S3 In1 Se2 106.76(4) 5_556 .
Se3 In1 Se2 106.76(4) 5_556 .
Se1 In1 S4 99.52(4) . 5_566
S3 In1 S4 107.71(4) 5_556 5_566
Se3 In1 S4 107.71(4) 5_556 5_566
Se2 In1 S4 114.10(4) . 5_566
Se1 In1 Se4 99.52(4) . 5_566
S3 In1 Se4 107.71(4) 5_556 5_566
Se3 In1 Se4 107.71(4) 5_556 5_566
Se2 In1 Se4 114.10(4) . 5_566
S4 In1 Se4 0.00(10) 5_566 5_566
In1 Se1 In1 109.10(6) . 2_556
Sb1 Se2 In1 95.13(4) . .
In1 Se3 Sb1 93.42(4) 5_556 .
Sb1 Se4 In1 94.49(4) . 5_566
C2 N1 C1 117.5(8) . .
C2 N1 H1A 107.9 . .
C1 N1 H1A 107.9 . .
C2 N1 H1B 107.9 . .
C1 N1 H1B 107.9 . .
H1A N1 H1B 107.2 . .
N1 C1 H1E 109.5 . .
N1 C1 H1C 109.5 . .
H1E C1 H1C 109.5 . .
N1 C1 H1D 109.5 . .
H1E C1 H1D 109.5 . .
H1C C1 H1D 109.5 . .
N1 C2 H2A 109.5 . .
N1 C2 H2B 109.5 . .
H2A C2 H2B 109.5 . .
N1 C2 H2C 109.5 . .
H2A C2 H2C 109.5 . .
H2B C2 H2C 109.5 . .

loop_
_geom_bond_atom_site_label_1
_geom_bond_atom_site_label_2
_geom_bond_distance
_geom_bond_site_symmetry_2
Sb1 Se2 2.5361(12) .
Sb1 Se3 2.5515(10) .
Sb1 Se4 2.5536(11) .
In1 Se1 2.5144(11) .
In1 S3 2.5476(11) 5_556
In1 Se3 2.5476(11) 5_556
In1 Se2 2.5518(12) .
In1 S4 2.5600(12) 5_566
In1 Se4 2.5600(12) 5_566
Se1 In1 2.5144(11) 2_556
Se3 In1 2.5476(11) 5_556
Se4 In1 2.5600(12) 5_566
N1 C2 1.453(10) .
N1 C1 1.467(11) .
N1 H1A 0.9000 .
N1 H1B 0.9000 .
C1 H1E 0.9600 .
C1 H1C 0.9600 .
C1 H1D 0.9600 .
C2 H2A 0.9600 .
C2 H2B 0.9600 .
C2 H2C 0.9600 .

loop_
_geom_hbond_atom_site_label_D
_geom_hbond_atom_site_label_H
_geom_hbond_atom_site_label_A
_geom_hbond_distance_DH
_geom_hbond_distance_HA
_geom_hbond_distance_DA
_geom_hbond_angle_DHA
_geom_hbond_site_symmetry_A
N1 H1A Se1 0.90 2.54 3.385(9) 156.3 5_566
N1 H1B Se3 0.90 2.94 3.679(10) 140.3 7_556
C2 H2B Se2 0.96 2.90 3.832(11) 164.9 6_565

loop_
_geom_torsion_atom_site_label_1
_geom_torsion_atom_site_label_2
_geom_torsion_atom_site_label_3
_geom_torsion_atom_site_label_4
_geom_torsion
_geom_torsion_site_symmetry_1
_geom_torsion_site_symmetry_4
S3 In1 Se1 In1 39.37(4) 5_556 2_556
Se3 In1 Se1 In1 39.37(4) 5_556 2_556
Se2 In1 Se1 In1 -84.01(3) . 2_556
S4 In1 Se1 In1 156.30(3) 5_566 2_556
Se4 In1 Se1 In1 156.30(3) 5_566 2_556
Se3 Sb1 Se2 In1 -157.84(4) . .
Se4 Sb1 Se2 In1 107.16(4) . .
Se1 In1 Se2 Sb1 -121.81(4) . .
S3 In1 Se2 Sb1 107.23(4) 5_556 .
Se3 In1 Se2 Sb1 107.23(4) 5_556 .
S4 In1 Se2 Sb1 -11.63(5) 5_566 .
Se4 In1 Se2 Sb1 -11.63(5) 5_566 .
Se2 Sb1 Se3 In1 71.34(4) . 5_556
Se4 Sb1 Se3 In1 165.09(4) . 5_556
Se2 Sb1 Se4 In1 -148.61(4) . 5_566
Se3 Sb1 Se4 In1 113.30(4) . 5_566
